data_7125655
loop_
_publ_author_name
'Yadav, Pinky'
'Fridman, Natalia'
'Mizrahi, Amir'
'Gross, Zeev'

_publ_section_title
;
 Rhenium(i) sapphyrins: remarkable difference between the
 C<sub>6</sub>F<sub>5</sub> and CF<sub>3</sub>-substituted derivatives.
;
_journal_issue 6
_journal_name_full 'Chemical communications (Cambridge, England)'
_journal_page_first 980
_journal_page_last 983
_journal_paper_doi 10.1039/c9cc08877f
_journal_volume 56
_journal_year 2020
_chemical_formula_moiety '4(C51 H13 F20 N5 O4 Re), 3(C H2 Cl2)'
_chemical_formula_sum 'C207 H58 Cl6 F80 N20 O16 Re4'
_chemical_formula_weight 5558.23
_chemical_name_common 'Gross191b (Pinky)'
_space_group_crystal_system monoclinic
_space_group_IT_number 14
_space_group_name_Hall '-P 2ybc'
_space_group_name_H-M_alt 'P 1 21/c 1'
_atom_sites_solution_hydrogens mixed
_audit_creation_method SHELXL-2014/7
_audit_update_record
;
2019-08-25 deposited with the CCDC.	2019-12-16 downloaded from the CCDC.
;
_cell_angle_alpha 90
_cell_angle_beta 91.963(4)
_cell_angle_gamma 90
_cell_formula_units_Z 2
_cell_length_a 19.630(2)
_cell_length_b 15.653(2)
_cell_length_c 32.561(4)
_cell_measurement_reflns_used 17806
_cell_measurement_temperature 200(2)
_cell_measurement_theta_max 25.213
_cell_measurement_theta_min 1.251
_cell_volume 9999(2)
_computing_cell_refinement 'APEX2 v2010.7-0 (Bruker AXS)'
_computing_data_collection 'Bruker Instrument Service v2010.7.0.0'
_computing_data_reduction 'SAINT V7.68A (Bruker AXS, 2009)'
_computing_molecular_graphics 'Olex2 (Dolomanov et al., 2009)'
_computing_publication_material 'Olex2 (Dolomanov et al., 2009)'
_computing_structure_refinement 'SHELXL-2014/7 (Sheldrick, 2014)'
_computing_structure_solution 'SIR2004 (Burla et al., 2007)'
_diffrn_ambient_temperature 200(2)
_diffrn_detector_area_resol_mean 95
_diffrn_measured_fraction_theta_full 0.988
_diffrn_measured_fraction_theta_max 0.988
_diffrn_measurement_device_type 'APEX2 (Bruker AXS)'
_diffrn_measurement_method '\f and \w scans'
_diffrn_radiation_type MoK\a
_diffrn_radiation_wavelength 0.71073
_diffrn_reflns_av_R_equivalents 0.1119
_diffrn_reflns_av_unetI/netI 0.2027
_diffrn_reflns_Laue_measured_fraction_full 0.988
_diffrn_reflns_Laue_measured_fraction_max 0.988
_diffrn_reflns_limit_h_max 23
_diffrn_reflns_limit_h_min -23
_diffrn_reflns_limit_k_max 18
_diffrn_reflns_limit_k_min -18
_diffrn_reflns_limit_l_max 38
_diffrn_reflns_limit_l_min -38
_diffrn_reflns_number 85262
_diffrn_reflns_point_group_measured_fraction_full 0.988
_diffrn_reflns_point_group_measured_fraction_max 0.988
_diffrn_reflns_theta_full 25.213
_diffrn_reflns_theta_max 25.213
_diffrn_reflns_theta_min 1.251
_exptl_absorpt_coefficient_mu 2.639
_exptl_absorpt_correction_T_max 0.835
_exptl_absorpt_correction_T_min 0.721
_exptl_absorpt_correction_type multi-scan
_exptl_absorpt_process_details 'SADABS V2008/1 (Bruker AXS)'
_exptl_crystal_colour brown
_exptl_crystal_density_diffrn 1.846
_exptl_crystal_description plate
_exptl_crystal_F_000 5380
_exptl_crystal_size_max 0.120
_exptl_crystal_size_mid 0.090
_exptl_crystal_size_min 0.060
_refine_diff_density_max 2.691
_refine_diff_density_min -1.140
_refine_diff_density_rms 0.159
_refine_ls_extinction_method none
_refine_ls_goodness_of_fit_ref 0.925
_refine_ls_hydrogen_treatment constr
_refine_ls_matrix_type full
_refine_ls_number_parameters 1341
_refine_ls_number_reflns 17806
_refine_ls_number_restraints 506
_refine_ls_restrained_S_all 0.920
_refine_ls_R_factor_all 0.2072
_refine_ls_R_factor_gt 0.0774
_refine_ls_shift/su_max 0.001
_refine_ls_shift/su_mean 0.000
_refine_ls_structure_factor_coef Fsqd
_refine_ls_weighting_details 'w=1/[\s^2^(Fo^2^)+(0.0680P)^2^] where P=(Fo^2^+2Fc^2^)/3'
_refine_ls_weighting_scheme calc
_refine_ls_wR_factor_gt 0.1478
_refine_ls_wR_factor_ref 0.1836
_reflns_Friedel_coverage 0.000
_reflns_number_gt 14878
_reflns_number_total 17806
_reflns_threshold_expression 'I > 2\s(I)'
_cod_data_source_file c9cc08877f2.cif
_cod_data_source_block Gross191b
_cod_depositor_comments 'Adding full bibliography for 7125655--7125656.cif.'
_cod_original_sg_symbol_H-M 'P 21/c'
_cod_database_code 7125655
_shelx_shelxl_version_number 2014/7
_shelx_space_group_comment
;
The symmetry employed for this shelxl refinement is uniquely defined
by the following loop, which should always be used as a source of
symmetry information in preference to the above space-group names.
They are only intended as comments.
;
_shelx_estimated_absorpt_t_min 0.742
_shelx_estimated_absorpt_t_max 0.858

loop_
_space_group_symop_operation_xyz
'x, y, z'
'-x, y+1/2, -z+1/2'
'-x, -y, -z'
'x, -y-1/2, z-1/2'

loop_
_atom_site_label
_atom_site_type_symbol
_atom_site_fract_x
_atom_site_fract_y
_atom_site_fract_z
_atom_site_U_iso_or_equiv
_atom_site_adp_type
_atom_site_occupancy
_atom_site_site_symmetry_order
_atom_site_calc_flag
_atom_site_refinement_flags_posn
_atom_site_refinement_flags_adp
_atom_site_refinement_flags_occupancy
_atom_site_disorder_assembly
_atom_site_disorder_group
Re1 Re 0.85352(3) 0.83955(3) 0.75927(2) 0.03452(17) Uani 1 1 d . U . . .
F1 F 0.7301(5) 0.9016(7) 0.9717(3) 0.113(4) Uani 1 1 d . U . . .
F2 F 0.7186(6) 0.9851(9) 1.0432(4) 0.146(5) Uani 1 1 d . U . . .
F3 F 0.8215(5) 1.0836(7) 1.0722(3) 0.102(3) Uani 1 1 d . U . . .
F4 F 0.9345(6) 1.1027(7) 1.0280(3) 0.113(4) Uani 1 1 d . U . . .
F5 F 0.9458(5) 1.0220(7) 0.9563(3) 0.094(3) Uani 1 1 d . U . . .
F6 F 0.8868(4) 0.5050(5) 0.9254(2) 0.056(2) Uani 1 1 d . U . . .
F7 F 0.9585(4) 0.3965(5) 0.9742(2) 0.058(2) Uani 1 1 d . U . . .
F8 F 1.0955(4) 0.4080(5) 0.9806(2) 0.067(3) Uani 1 1 d . U . . .
F9 F 1.1605(4) 0.5288(6) 0.9393(3) 0.086(3) Uani 1 1 d . U . . .
F10 F 1.0896(4) 0.6404(6) 0.8912(3) 0.071(3) Uani 1 1 d . U . . .
F11 F 0.8354(4) 0.4267(5) 0.7354(2) 0.058(2) Uani 1 1 d . U . . .
F12 F 0.8754(5) 0.3123(5) 0.6802(3) 0.080(3) Uani 1 1 d . U . . .
F13 F 0.9598(5) 0.3607(7) 0.6201(3) 0.103(4) Uani 1 1 d . U . . .
F14 F 0.9996(5) 0.5279(7) 0.6150(3) 0.110(4) Uani 1 1 d . U . . .
F15 F 0.9576(4) 0.6406(6) 0.6696(2) 0.072(3) Uani 1 1 d . U . . .
F16 F 0.7525(4) 0.9049(5) 0.6245(3) 0.071(2) Uani 1 1 d . U . . .
F17 F 0.6664(5) 0.9531(6) 0.5627(3) 0.0955(15) Uani 1 1 d . U . . .
F18 F 0.5335(5) 0.9230(6) 0.5659(3) 0.0955(15) Uani 1 1 d . U . . .
F19 F 0.4821(5) 0.8375(6) 0.6321(3) 0.0955(15) Uani 1 1 d . U . . .
F20 F 0.5672(5) 0.7944(6) 0.6946(3) 0.0955(15) Uani 1 1 d . U . . .
O1 O 0.9981(5) 0.7637(6) 0.7583(3) 0.065(3) Uani 1 1 d . U . . .
O2 O 0.8870(5) 0.9244(6) 0.6791(3) 0.055(3) Uani 1 1 d . U . . .
O3 O 0.9251(5) 0.9917(6) 0.8011(3) 0.059(3) Uani 1 1 d . U . . .
O4 O 0.8174(4) 0.7761(5) 0.8126(2) 0.033(2) Uani 1 1 d . U . . .
H4B H 0.7997 0.7184 0.8069 0.050 Uiso 1 1 d R U . . .
H4C H 0.7757 0.8001 0.8255 0.050 Uiso 1 1 d DR U . . .
N1 N 0.8863(5) 0.7788(6) 0.8896(3) 0.0350(17) Uani 1 1 d . U . . .
H1 H 0.8685 0.7842 0.8646 0.042 Uiso 1 1 calc DR U . . .
N2 N 0.8943(5) 0.6431(6) 0.8084(3) 0.031(2) Uani 1 1 d . U . . .
N3 N 0.7980(5) 0.7361(6) 0.7269(3) 0.030(2) Uani 1 1 d . U . . .
N4 N 0.7522(5) 0.8991(6) 0.7625(3) 0.037(2) Uani 1 1 d . U . . .
N5 N 0.7951(5) 0.9222(6) 0.8498(3) 0.037(3) Uani 1 1 d . U . . .
C1 C 0.8427(7) 0.9134(9) 0.9210(4) 0.042(3) Uani 1 1 d . U . . .
C2 C 0.8795(7) 0.8386(8) 0.9208(4) 0.037(3) Uani 1 1 d . U . . .
C3 C 0.9150(6) 0.8010(8) 0.9555(4) 0.041(3) Uani 1 1 d . U . . .
H3 H 0.9183 0.8254 0.9822 0.050 Uiso 1 1 calc R U . . .
C4 C 0.9424(6) 0.7278(8) 0.9450(4) 0.0350(17) Uani 1 1 d . U . . .
H4 H 0.9698 0.6925 0.9627 0.042 Uiso 1 1 calc R U . . .
C5 C 0.9247(6) 0.7097(8) 0.9033(4) 0.0350(17) Uani 1 1 d . U . . .
C6 C 0.9452(6) 0.6388(8) 0.8808(4) 0.031(3) Uani 1 1 d . U . . .
C7 C 0.9367(6) 0.6100(8) 0.8392(4) 0.031(3) Uani 1 1 d . U . . .
C8 C 0.9738(7) 0.5414(8) 0.8221(4) 0.043(3) Uani 1 1 d . U . . .
H8 H 1.0061 0.5064 0.8366 0.051 Uiso 1 1 calc R U . . .
C9 C 0.9555(6) 0.5344(8) 0.7823(4) 0.039(3) Uani 1 1 d . U . . .
H9 H 0.9735 0.4943 0.7635 0.047 Uiso 1 1 calc R U . . .
C10 C 0.9043(6) 0.5974(8) 0.7725(4) 0.030(3) Uani 1 1 d . U . . .
C11 C 0.8698(6) 0.6020(8) 0.7350(4) 0.031(3) Uani 1 1 d . U . . .
C12 C 0.8184(6) 0.6565(8) 0.7170(4) 0.031(3) Uani 1 1 d . U . . .
C13 C 0.7766(6) 0.6277(8) 0.6822(4) 0.042(3) Uani 1 1 d . U . . .
H13 H 0.7801 0.5737 0.6691 0.050 Uiso 1 1 calc R U . . .
C14 C 0.7326(6) 0.6887(8) 0.6715(4) 0.038(3) Uani 1 1 d . U . . .
H14 H 0.6995 0.6870 0.6495 0.046 Uiso 1 1 calc R U . . .
C15 C 0.7450(6) 0.7572(8) 0.6995(4) 0.033(3) Uani 1 1 d . U . . .
C16 C 0.7081(6) 0.8353(8) 0.6982(4) 0.038(3) Uani 1 1 d . U . . .
C17 C 0.7105(6) 0.8986(8) 0.7282(4) 0.037(3) Uani 1 1 d . U . . .
C18 C 0.6624(6) 0.9697(9) 0.7316(4) 0.044(3) Uani 1 1 d . U . . .
H18 H 0.6278 0.9856 0.7120 0.053 Uiso 1 1 calc R U . . .
C19 C 0.6765(7) 1.0076(8) 0.7673(4) 0.046(4) Uani 1 1 d . U . . .
H19 H 0.6537 1.0564 0.7775 0.055 Uiso 1 1 calc R U . . .
C20 C 0.7308(6) 0.9641(7) 0.7880(4) 0.033(3) Uani 1 1 d . U . . .
C21 C 0.7553(6) 0.9789(8) 0.8268(4) 0.036(3) Uani 1 1 d . U . . .
C22 C 0.7407(7) 1.0491(9) 0.8525(4) 0.050(4) Uani 1 1 d . U . . .
H22 H 0.7127 1.0969 0.8456 0.060 Uiso 1 1 calc R U . . .
C23 C 0.7744(7) 1.0348(8) 0.8887(4) 0.045(3) Uani 1 1 d . U . . .
H23 H 0.7759 1.0732 0.9113 0.054 Uiso 1 1 calc R U . . .
C24 C 0.8067(7) 0.9555(8) 0.8881(4) 0.038(3) Uani 1 1 d . U . . .
C25 C 0.8392(7) 0.9587(8) 0.9611(4) 0.044(3) Uani 1 1 d . U . . .
C26 C 0.7837(9) 0.9514(10) 0.9853(5) 0.065(4) Uani 1 1 d . U . . .
C27 C 0.7776(9) 0.9956(12) 1.0219(5) 0.077(5) Uani 1 1 d . U . . .
C28 C 0.8284(10) 1.0441(11) 1.0359(5) 0.068(4) Uani 1 1 d . U . . .
C29 C 0.8843(9) 1.0527(10) 1.0142(5) 0.058(4) Uani 1 1 d . U . . .
C30 C 0.8904(8) 1.0101(10) 0.9783(4) 0.054(4) Uani 1 1 d . U . . .
C31 C 0.9868(6) 0.5754(7) 0.9073(3) 0.027(3) Uani 1 1 d . U . . .
C32 C 0.9556(7) 0.5118(8) 0.9281(4) 0.035(3) Uani 1 1 d . U . . .
C33 C 0.9911(7) 0.4565(8) 0.9529(4) 0.037(3) Uani 1 1 d . U . . .
C34 C 1.0595(7) 0.4614(9) 0.9562(4) 0.043(3) Uani 1 1 d . U . . .
C35 C 1.0931(7) 0.5245(9) 0.9354(4) 0.046(3) Uani 1 1 d . U . . .
C36 C 1.0565(7) 0.5814(9) 0.9116(4) 0.042(3) Uani 1 1 d . U . . .
C37 C 0.8934(6) 0.5389(8) 0.7040(4) 0.036(3) Uani 1 1 d . U . . .
C38 C 0.8748(6) 0.4523(9) 0.7054(4) 0.038(3) Uani 1 1 d . U . . .
C39 C 0.8956(7) 0.3937(11) 0.6772(5) 0.0554(19) Uani 1 1 d . U . . .
C40 C 0.9373(7) 0.4190(11) 0.6467(4) 0.0554(19) Uani 1 1 d . U . . .
C41 C 0.9580(7) 0.5016(10) 0.6444(5) 0.0554(19) Uani 1 1 d . U . . .
C42 C 0.9364(7) 0.5596(11) 0.6722(5) 0.0554(19) Uani 1 1 d . U . . .
C43 C 0.6626(8) 0.8511(8) 0.6613(5) 0.056(3) Uani 1 1 d . U . . .
C44 C 0.6870(9) 0.8899(11) 0.6254(5) 0.071(2) Uani 1 1 d . U . . .
C45 C 0.6412(10) 0.9136(12) 0.5951(7) 0.0955(15) Uani 1 1 d . U . . .
C46 C 0.5766(11) 0.8980(12) 0.5971(7) 0.0955(15) Uani 1 1 d . U . . .
C47 C 0.5509(10) 0.8570(12) 0.6300(7) 0.0955(15) Uani 1 1 d . U . . .
C48 C 0.5899(10) 0.8333(12) 0.6628(7) 0.0955(15) Uani 1 1 d . U . . .
C49 C 0.9434(7) 0.7873(9) 0.7589(4) 0.046(3) Uani 1 1 d . U . . .
C50 C 0.8757(7) 0.8941(8) 0.7104(4) 0.041(3) Uani 1 1 d . U . . .
C51 C 0.8975(6) 0.9333(9) 0.7871(4) 0.043(3) Uani 1 1 d . U . . .
Re1A Re 0.65447(3) 0.30200(4) 0.75117(2) 0.03695(18) Uani 1 1 d . U . . .
Cl1 Cl 1.2392(4) 0.2450(6) 0.9462(3) 0.216(4) Uani 1 1 d . U . . .
Cl2 Cl 1.1218(4) 0.1498(5) 0.9239(2) 0.163(3) Uani 1 1 d . U . . .
F1A F 0.8029(5) 0.2257(6) 0.5463(3) 0.088(3) Uani 1 1 d . U . . .
F2A F 0.8158(5) 0.1335(7) 0.4775(3) 0.114(4) Uani 1 1 d . U . . .
F3A F 0.7067(6) 0.0554(6) 0.4419(3) 0.108(4) Uani 1 1 d . U . . .
F4A F 0.5852(5) 0.0588(7) 0.4794(3) 0.110(4) Uani 1 1 d . U . . .
F5A F 0.5741(4) 0.1486(7) 0.5494(3) 0.091(3) Uani 1 1 d . U . . .
F6B F 0.4254(15) 0.5079(14) 0.6204(9) 0.115(2) Uani 0.5 1 d . U P A 2
F7A F 0.3489(12) 0.557(2) 0.5627(10) 0.193(16) Uani 0.5 1 d . U P A 1
F7B F 0.3588(15) 0.6239(15) 0.5708(8) 0.115(2) Uani 0.5 1 d . U P A 2
F8A F 0.3852(13) 0.7117(14) 0.5403(7) 0.115(2) Uani 0.5 1 d . U P B 1
F8B F 0.4278(12) 0.7462(14) 0.5349(7) 0.115(2) Uani 0.5 1 d . U P B 2
F9A F 0.5523(6) 0.7523(7) 0.5396(3) 0.115(2) Uani 1 1 d . U . . .
F10A F 0.6350(14) 0.6324(15) 0.5853(8) 0.115(2) Uani 0.5 1 d . U P A 1
F11A F 0.5337(5) 0.5018(6) 0.8334(3) 0.089(3) Uani 1 1 d . U . . .
F12A F 0.4758(6) 0.6165(8) 0.8809(3) 0.124(3) Uani 1 1 d . U . . .
F13A F 0.5166(6) 0.7806(8) 0.8793(4) 0.129(3) Uani 1 1 d . U . . .
F14A F 0.6187(5) 0.8278(6) 0.8288(3) 0.107(3) Uani 1 1 d . U . . .
F15A F 0.6761(4) 0.7120(5) 0.7813(3) 0.067(2) Uani 1 1 d . U . . .
F16A F 0.9387(4) 0.3412(5) 0.8181(3) 0.060(2) Uani 1 1 d . U . . .
F17A F 1.0222(4) 0.3044(6) 0.8824(3) 0.081(3) Uani 1 1 d . U . . .
F18A F 0.9732(5) 0.2276(6) 0.9493(3) 0.095(3) Uani 1 1 d . U . . .
F19A F 0.8380(5) 0.1979(6) 0.9540(3) 0.090(3) Uani 1 1 d . U . . .
F20A F 0.7529(4) 0.2406(5) 0.8916(2) 0.062(2) Uani 1 1 d . U . . .
O1A O 0.5110(5) 0.3799(7) 0.7463(4) 0.078(4) Uani 1 1 d . U . . .
O2A O 0.6138(5) 0.2082(6) 0.8287(3) 0.060(3) Uani 1 1 d . U . . .
O3A O 0.5851(5) 0.1545(6) 0.7061(3) 0.062(3) Uani 1 1 d . U . . .
O4A O 0.6964(4) 0.3677(5) 0.7001(2) 0.0309(19) Uani 1 1 d . U . . .
H4AA H 0.7398 0.3823 0.7052 0.046 Uiso 1 1 d R U . . .
H4AB H 0.6757 0.4180 0.6965 0.046 Uiso 1 1 d R U . . .
N1A N 0.7220(5) 0.2210(7) 0.6622(3) 0.045(3) Uani 1 1 d . U . . .
H1A H 0.7083 0.2714 0.6706 0.053 Uiso 1 1 calc R U . . .
N2A N 0.6363(5) 0.3691(7) 0.6217(3) 0.040(3) Uani 1 1 d . U . . .
N3A N 0.6171(5) 0.5004(6) 0.7024(3) 0.037(3) Uani 1 1 d . U . . .
N4A N 0.7074(5) 0.4040(6) 0.7858(3) 0.033(2) Uani 1 1 d . U . . .
N5A N 0.7565(5) 0.2429(6) 0.7514(3) 0.032(2) Uani 1 1 d . U . . .
C1A C 0.6809(6) 0.2339(9) 0.5901(4) 0.041(3) Uani 1 1 d . U . . .
C2A C 0.6475(6) 0.3136(9) 0.5895(4) 0.042(3) Uani 1 1 d . U . . .
C3A C 0.6166(7) 0.3502(9) 0.5548(4) 0.051(4) Uani 1 1 d . U . . .
H3A H 0.6165 0.3270 0.5279 0.061 Uiso 1 1 calc R U . . .
C4A C 0.5870(7) 0.4239(9) 0.5656(4) 0.051(4) Uani 1 1 d . U . . .
H4A H 0.5627 0.4613 0.5474 0.061 Uiso 1 1 calc R U . . .
C5A C 0.5972(7) 0.4364(9) 0.6068(4) 0.044(3) Uani 1 1 d . U . . .
C6A C 0.5699(7) 0.5046(8) 0.6291(4) 0.048(3) Uani 1 1 d . U . . .
C7A C 0.5765(7) 0.5303(8) 0.6702(4) 0.042(3) Uani 1 1 d . U . . .
C8A C 0.5352(7) 0.5951(9) 0.6870(4) 0.051(4) Uani 1 1 d . U . . .
H8A H 0.5022 0.6282 0.6721 0.061 Uiso 1 1 calc R U . . .
C9A C 0.5505(6) 0.6023(8) 0.7275(4) 0.045(4) Uani 1 1 d . U . . .
H9A H 0.5291 0.6400 0.7460 0.054 Uiso 1 1 calc R U . . .
C10A C 0.6037(7) 0.5441(8) 0.7382(4) 0.039(3) Uani 1 1 d . U . . .
C11A C 0.6339(6) 0.5373(8) 0.7771(4) 0.040(3) Uani 1 1 d . U . . .
C12A C 0.6851(7) 0.4832(8) 0.7965(4) 0.036(3) Uani 1 1 d . U . . .
C13A C 0.7226(7) 0.5109(9) 0.8317(4) 0.050(4) Uani 1 1 d . U . . .
H13A H 0.7173 0.5643 0.8452 0.060 Uiso 1 1 calc R U . . .
C14A C 0.7675(7) 0.4492(9) 0.8433(4) 0.051(4) Uani 1 1 d . U . . .
H14A H 0.7998 0.4509 0.8657 0.061 Uiso 1 1 calc R U . . .
C15A C 0.7563(7) 0.3822(8) 0.8153(4) 0.037(3) Uani 1 1 d . U . . .
C16A C 0.7956(6) 0.3071(8) 0.8171(4) 0.036(3) Uani 1 1 d . U . . .
C17A C 0.7974(6) 0.2439(8) 0.7863(4) 0.035(3) Uani 1 1 d . U . . .
C18A C 0.8443(6) 0.1740(7) 0.7840(4) 0.037(3) Uani 1 1 d . U . . .
H18A H 0.8778 0.1587 0.8044 0.044 Uiso 1 1 calc R U . . .
C19A C 0.8323(6) 0.1338(8) 0.7479(4) 0.040(3) Uani 1 1 d . U . . .
H19A H 0.8555 0.0849 0.7382 0.048 Uiso 1 1 calc R U . . .
C20A C 0.7776(6) 0.1792(8) 0.7269(4) 0.035(3) Uani 1 1 d . U . . .
C21A C 0.7561(6) 0.1617(8) 0.6869(4) 0.037(3) Uani 1 1 d . U . . .
C22A C 0.7689(6) 0.0924(8) 0.6620(4) 0.039(3) Uani 1 1 d . U . . .
H22A H 0.7931 0.0422 0.6699 0.046 Uiso 1 1 calc R U . . .
C23A C 0.7405(6) 0.1090(8) 0.6237(4) 0.038(3) Uani 1 1 d . U . . .
H23A H 0.7400 0.0708 0.6011 0.046 Uiso 1 1 calc R U . . .
C24A C 0.7124(6) 0.1909(9) 0.6234(4) 0.041(3) Uani 1 1 d . U . . .
C25A C 0.6851(7) 0.1886(9) 0.5510(4) 0.045(3) Uani 1 1 d . U . . .
C26A C 0.7460(9) 0.1870(10) 0.5304(5) 0.061(2) Uani 1 1 d . U . . .
C27A C 0.7530(9) 0.1374(10) 0.4940(5) 0.061(2) Uani 1 1 d . U . . .
C28A C 0.6984(9) 0.0973(10) 0.4769(5) 0.061(2) Uani 1 1 d . U . . .
C29A C 0.6384(8) 0.0985(10) 0.4963(5) 0.059(4) Uani 1 1 d . U . . .
C30A C 0.6335(8) 0.1461(10) 0.5322(4) 0.056(4) Uani 1 1 d . U . . .
C34A C 0.4442(7) 0.6776(8) 0.5587(4) 0.115(2) Uani 1 1 d G U . . .
C33A C 0.4147(6) 0.6064(9) 0.5764(4) 0.115(2) Uani 1 1 d G U . A .
C32A C 0.4550(8) 0.5490(7) 0.5990(4) 0.115(2) Uani 1 1 d G U . A .
C31A C 0.5247(8) 0.5628(8) 0.6039(4) 0.115(2) Uani 1 1 d G U . A .
C36A C 0.5542(6) 0.6340(9) 0.5862(4) 0.115(2) Uani 1 1 d G U . A .
C35A C 0.5140(8) 0.6914(7) 0.5636(4) 0.115(2) Uani 1 1 d G U . A .
C37A C 0.6075(6) 0.6033(9) 0.8059(4) 0.038(3) Uani 1 1 d . U . . .
C38A C 0.5575(10) 0.5838(13) 0.8318(6) 0.089(3) Uani 1 1 d . U . . .
C39A C 0.5271(12) 0.6400(17) 0.8562(7) 0.124(3) Uani 1 1 d . U . . .
C40A C 0.5469(13) 0.7212(16) 0.8551(7) 0.129(3) Uani 1 1 d . U . . .
C41A C 0.5978(11) 0.7435(13) 0.8297(7) 0.107(3) Uani 1 1 d . U . . .
C42A C 0.6267(8) 0.6863(11) 0.8054(5) 0.067(2) Uani 1 1 d . U . . .
C43A C 0.8422(7) 0.2920(8) 0.8528(4) 0.038(3) Uani 1 1 d . U . . .
C44A C 0.9112(7) 0.3052(8) 0.8517(4) 0.044(3) Uani 1 1 d . U . . .
C45A C 0.9558(8) 0.2879(10) 0.8833(5) 0.057(4) Uani 1 1 d . U . . .
C46A C 0.9325(9) 0.2501(9) 0.9176(5) 0.060(3) Uani 1 1 d . U . . .
C47A C 0.8641(9) 0.2318(8) 0.9195(5) 0.056(4) Uani 1 1 d . U . . .
C48A C 0.8198(8) 0.2556(8) 0.8888(4) 0.043(3) Uani 1 1 d . U . . .
C49A C 0.5650(7) 0.3562(9) 0.7484(5) 0.050(4) Uani 1 1 d . U . . .
C50A C 0.6289(7) 0.2434(9) 0.7989(4) 0.044(3) Uani 1 1 d . U . . .
C51A C 0.6132(6) 0.2124(9) 0.7207(4) 0.044(3) Uani 1 1 d . U . . .
C52 C 1.1665(11) 0.2453(16) 0.9202(7) 0.142(9) Uani 1 1 d . U . . .
H52A H 1.1751 0.2567 0.8909 0.170 Uiso 1 1 calc R U . . .
H52B H 1.1379 0.2924 0.9304 0.170 Uiso 1 1 calc R U . . .
Cl3 Cl 0.7283(6) -0.2046(9) 0.4072(3) 0.160(6) Uani 0.5 1 d D U P . .
Cl4 Cl 0.6288(8) -0.1658(15) 0.4639(5) 0.273(11) Uani 0.5 1 d D U P . .
C53 C 0.7135(7) -0.164(3) 0.4545(7) 0.273(11) Uani 0.5 1 d D U P . .
H53A H 0.7303 -0.1044 0.4561 0.327 Uiso 0.5 1 calc R U P . .
H53B H 0.7387 -0.1979 0.4757 0.327 Uiso 0.5 1 calc R U P . .
F6A F 0.4325(11) 0.4587(16) 0.6065(9) 0.132(11) Uani 0.5 1 d . U P A 1
F10B F 0.6102(14) 0.6599(16) 0.5906(8) 0.115(2) Uani 0.5 1 d . U P A 2

loop_
_atom_site_aniso_label
_atom_site_aniso_U_11
_atom_site_aniso_U_22
_atom_site_aniso_U_33
_atom_site_aniso_U_23
_atom_site_aniso_U_13
_atom_site_aniso_U_12
Re1 0.0320(3) 0.0296(3) 0.0414(4) 0.0056(3) -0.0078(3) 0.0030(3)
F1 0.085(7) 0.134(10) 0.122(9) -0.058(7) 0.046(7) -0.030(6)
F2 0.122(9) 0.188(14) 0.134(11) -0.056(10) 0.071(8) 0.001(8)
F3 0.156(10) 0.097(8) 0.053(6) -0.025(5) 0.012(6) 0.031(7)
F4 0.156(10) 0.126(10) 0.055(7) -0.029(6) -0.013(7) -0.046(8)
F5 0.110(8) 0.125(9) 0.047(6) -0.021(6) 0.017(5) -0.053(7)
F6 0.043(4) 0.047(5) 0.076(6) 0.025(4) -0.009(4) -0.006(4)
F7 0.079(6) 0.036(5) 0.058(6) 0.010(4) -0.007(5) -0.007(4)
F8 0.070(6) 0.065(6) 0.064(6) 0.021(4) -0.009(5) 0.029(5)
F9 0.038(5) 0.125(9) 0.095(7) 0.048(6) -0.013(5) 0.013(5)
F10 0.043(5) 0.085(7) 0.085(7) 0.044(5) 0.002(5) 0.004(4)
F11 0.064(6) 0.042(5) 0.069(6) 0.002(4) 0.015(4) -0.007(4)
F12 0.098(7) 0.046(5) 0.096(7) -0.021(5) -0.014(6) 0.006(5)
F13 0.118(8) 0.126(8) 0.064(6) -0.053(6) -0.011(6) 0.063(7)
F14 0.121(9) 0.152(10) 0.060(7) 0.012(6) 0.044(6) 0.013(7)
F15 0.090(7) 0.075(6) 0.054(6) 0.019(5) 0.021(5) -0.001(5)
F16 0.083(5) 0.061(5) 0.067(5) 0.003(4) -0.040(5) -0.010(5)
F17 0.093(3) 0.072(3) 0.118(4) 0.000(3) -0.052(3) 0.007(3)
F18 0.093(3) 0.072(3) 0.118(4) 0.000(3) -0.052(3) 0.007(3)
F19 0.093(3) 0.072(3) 0.118(4) 0.000(3) -0.052(3) 0.007(3)
F20 0.093(3) 0.072(3) 0.118(4) 0.000(3) -0.052(3) 0.007(3)
O1 0.036(5) 0.054(7) 0.104(9) 0.023(6) 0.002(6) 0.021(5)
O2 0.052(6) 0.058(7) 0.055(6) 0.021(5) -0.007(5) -0.003(5)
O3 0.047(6) 0.046(7) 0.081(8) -0.005(5) -0.029(6) 0.000(5)
O4 0.036(5) 0.024(5) 0.040(5) 0.001(4) 0.003(4) 0.012(4)
N1 0.038(4) 0.034(4) 0.032(4) 0.008(3) -0.006(4) 0.007(3)
N2 0.035(6) 0.029(6) 0.028(5) 0.003(4) -0.006(5) 0.004(4)
N3 0.029(6) 0.033(5) 0.027(5) 0.005(4) -0.008(4) 0.011(4)
N4 0.032(5) 0.028(6) 0.050(6) 0.003(4) -0.010(5) 0.002(4)
N5 0.039(7) 0.032(6) 0.040(6) 0.001(5) -0.007(5) 0.010(5)
C1 0.055(10) 0.039(7) 0.033(6) 0.004(5) -0.003(6) 0.007(6)
C2 0.053(9) 0.032(7) 0.027(7) 0.005(5) -0.001(6) 0.006(6)
C3 0.047(9) 0.043(8) 0.033(7) -0.001(6) -0.005(6) 0.007(6)
C4 0.038(4) 0.034(4) 0.032(4) 0.008(3) -0.006(4) 0.007(3)
C5 0.038(4) 0.034(4) 0.032(4) 0.008(3) -0.006(4) 0.007(3)
C6 0.026(7) 0.035(7) 0.031(6) 0.010(4) -0.006(6) 0.002(5)
C7 0.037(8) 0.032(8) 0.025(5) 0.009(5) 0.006(5) 0.003(6)
C8 0.052(9) 0.033(8) 0.042(7) 0.000(6) -0.014(7) 0.019(6)
C9 0.029(8) 0.047(9) 0.040(7) -0.004(6) -0.010(6) 0.019(6)
C10 0.031(8) 0.029(8) 0.030(6) 0.008(5) -0.004(5) 0.003(5)
C11 0.025(7) 0.033(7) 0.034(6) -0.003(5) -0.016(5) 0.007(5)
C12 0.029(7) 0.028(6) 0.035(7) 0.015(5) -0.002(5) 0.004(5)
C13 0.043(9) 0.034(7) 0.046(9) 0.005(6) -0.019(6) 0.016(6)
C14 0.030(8) 0.040(7) 0.043(8) -0.001(6) -0.019(6) 0.005(6)
C15 0.027(7) 0.035(7) 0.036(8) 0.002(5) -0.004(5) 0.007(5)
C16 0.039(7) 0.027(7) 0.048(7) 0.013(5) -0.001(6) 0.006(6)
C17 0.043(8) 0.029(7) 0.038(7) 0.009(5) -0.012(6) 0.005(6)
C18 0.036(8) 0.050(9) 0.046(8) 0.005(6) -0.013(6) 0.014(6)
C19 0.048(9) 0.035(8) 0.053(9) 0.002(6) -0.016(7) 0.012(6)
C20 0.031(7) 0.020(7) 0.047(7) 0.006(5) -0.012(6) -0.001(5)
C21 0.034(8) 0.032(7) 0.042(7) 0.005(5) -0.003(6) 0.007(6)
C22 0.061(10) 0.035(8) 0.053(8) 0.001(6) -0.008(7) 0.020(7)
C23 0.057(10) 0.030(7) 0.047(8) -0.001(6) -0.006(7) 0.014(6)
C24 0.049(9) 0.029(7) 0.038(6) 0.005(5) 0.004(6) 0.009(6)
C25 0.065(8) 0.030(8) 0.034(6) 0.004(5) -0.002(6) 0.015(6)
C26 0.080(10) 0.052(11) 0.062(10) -0.008(7) 0.012(7) 0.004(8)
C27 0.086(11) 0.086(15) 0.060(11) -0.011(8) 0.019(8) 0.018(9)
C28 0.110(11) 0.057(12) 0.036(9) -0.009(7) 0.001(8) 0.026(8)
C29 0.086(10) 0.049(10) 0.036(8) -0.002(7) -0.016(6) 0.010(8)
C30 0.083(10) 0.055(10) 0.025(8) 0.007(6) -0.003(6) -0.002(8)
C31 0.033(6) 0.027(6) 0.021(6) -0.003(5) -0.012(5) 0.011(5)
C32 0.036(6) 0.035(8) 0.034(8) 0.001(5) -0.002(6) 0.002(6)
C33 0.053(6) 0.016(7) 0.040(9) -0.006(5) -0.004(6) 0.005(6)
C34 0.057(6) 0.035(8) 0.036(9) 0.002(6) -0.008(7) 0.019(6)
C35 0.031(6) 0.063(10) 0.045(9) 0.008(6) -0.004(7) 0.019(6)
C36 0.033(6) 0.055(9) 0.037(9) 0.015(6) -0.003(6) 0.004(6)
C37 0.028(7) 0.042(6) 0.037(7) 0.005(5) -0.007(5) 0.016(5)
C38 0.040(8) 0.041(6) 0.032(7) 0.003(5) -0.017(5) 0.022(6)
C39 0.052(5) 0.071(5) 0.043(5) -0.006(4) -0.006(3) 0.014(4)
C40 0.052(5) 0.071(5) 0.043(5) -0.006(4) -0.006(3) 0.014(4)
C41 0.052(5) 0.071(5) 0.043(5) -0.006(4) -0.006(3) 0.014(4)
C42 0.052(5) 0.071(5) 0.043(5) -0.006(4) -0.006(3) 0.014(4)
C43 0.074(7) 0.024(8) 0.067(7) -0.024(6) -0.034(6) 0.026(6)
C44 0.083(5) 0.061(5) 0.067(5) 0.003(4) -0.040(5) -0.010(5)
C45 0.093(3) 0.072(3) 0.118(4) 0.000(3) -0.052(3) 0.007(3)
C46 0.093(3) 0.072(3) 0.118(4) 0.000(3) -0.052(3) 0.007(3)
C47 0.093(3) 0.072(3) 0.118(4) 0.000(3) -0.052(3) 0.007(3)
C48 0.093(3) 0.072(3) 0.118(4) 0.000(3) -0.052(3) 0.007(3)
C49 0.041(6) 0.043(9) 0.053(9) 0.009(7) -0.003(6) 0.005(6)
C50 0.038(8) 0.038(8) 0.045(7) 0.012(6) -0.011(6) -0.008(6)
C51 0.026(7) 0.044(7) 0.057(9) 0.002(6) -0.016(7) 0.004(5)
Re1A 0.0362(4) 0.0349(4) 0.0396(4) 0.0054(3) -0.0018(3) 0.0074(3)
Cl1 0.177(7) 0.263(11) 0.203(9) 0.067(8) -0.064(7) -0.040(7)
Cl2 0.199(7) 0.137(6) 0.150(6) 0.020(5) -0.041(6) 0.006(5)
F1A 0.080(6) 0.078(7) 0.108(8) -0.014(6) 0.035(6) -0.023(5)
F2A 0.121(7) 0.106(9) 0.121(9) -0.010(7) 0.081(7) 0.004(7)
F3A 0.185(11) 0.083(8) 0.058(6) -0.026(5) 0.016(6) 0.034(7)
F4A 0.103(7) 0.140(10) 0.085(8) -0.029(7) -0.046(6) -0.006(7)
F5A 0.056(5) 0.154(10) 0.063(6) -0.020(6) 0.000(5) 0.001(6)
F6B 0.161(6) 0.081(5) 0.100(4) 0.031(3) -0.044(5) 0.027(4)
F7A 0.070(14) 0.30(4) 0.21(3) 0.15(3) -0.006(13) -0.022(17)
F7B 0.161(6) 0.081(5) 0.100(4) 0.031(3) -0.044(5) 0.027(4)
F8A 0.161(6) 0.081(5) 0.100(4) 0.031(3) -0.044(5) 0.027(4)
F8B 0.161(6) 0.081(5) 0.100(4) 0.031(3) -0.044(5) 0.027(4)
F9A 0.161(6) 0.081(5) 0.100(4) 0.031(3) -0.044(5) 0.027(4)
F10A 0.161(6) 0.081(5) 0.100(4) 0.031(3) -0.044(5) 0.027(4)
F11A 0.104(7) 0.089(6) 0.078(6) 0.006(5) 0.044(5) -0.012(5)
F12A 0.130(9) 0.147(7) 0.099(8) -0.036(7) 0.055(6) 0.013(6)
F13A 0.150(9) 0.121(7) 0.118(9) -0.048(7) 0.031(6) 0.032(6)
F14A 0.128(8) 0.075(6) 0.116(7) -0.042(6) -0.003(5) 0.020(6)
F15A 0.066(6) 0.052(5) 0.084(6) -0.005(4) 0.002(4) -0.012(4)
F16A 0.050(5) 0.056(6) 0.074(6) 0.002(5) 0.004(4) 0.002(4)
F17A 0.064(5) 0.080(7) 0.097(7) -0.027(6) -0.037(5) 0.014(5)
F18A 0.136(8) 0.074(7) 0.071(6) -0.010(5) -0.064(6) 0.041(6)
F19A 0.162(9) 0.062(6) 0.044(5) 0.017(5) -0.018(5) 0.007(6)
F20A 0.077(5) 0.064(6) 0.044(5) 0.009(4) 0.003(5) -0.004(5)
O1A 0.036(6) 0.080(9) 0.119(10) 0.033(7) 0.020(7) 0.026(6)
O2A 0.058(7) 0.064(8) 0.059(7) 0.020(5) 0.007(5) 0.002(6)
O3A 0.046(7) 0.054(7) 0.086(8) -0.007(6) -0.009(6) -0.003(5)
O4A 0.024(5) 0.030(5) 0.038(5) 0.003(4) -0.008(4) 0.014(4)
N1A 0.058(8) 0.036(6) 0.040(6) 0.001(5) -0.003(6) 0.021(6)
N2A 0.034(7) 0.048(7) 0.036(6) 0.005(5) 0.003(5) 0.019(5)
N3A 0.041(7) 0.023(6) 0.048(6) 0.010(5) 0.002(5) 0.010(5)
N4A 0.043(6) 0.029(5) 0.028(5) 0.002(4) 0.001(4) 0.014(4)
N5A 0.038(5) 0.022(6) 0.035(6) 0.005(4) -0.007(4) 0.006(4)
C1A 0.038(8) 0.047(8) 0.037(6) 0.004(5) -0.004(6) 0.010(6)
C2A 0.041(9) 0.053(8) 0.032(7) 0.005(5) -0.002(6) 0.017(6)
C3A 0.074(11) 0.044(9) 0.035(7) 0.003(6) -0.002(7) 0.025(7)
C4A 0.072(11) 0.045(9) 0.034(6) 0.015(6) 0.005(7) 0.029(7)
C5A 0.050(9) 0.047(8) 0.036(7) 0.009(5) 0.002(7) 0.007(6)
C6A 0.070(9) 0.035(7) 0.039(6) 0.007(5) 0.015(6) 0.004(6)
C7A 0.044(9) 0.032(8) 0.051(6) 0.008(6) 0.009(6) 0.016(6)
C8A 0.050(9) 0.052(10) 0.050(8) -0.006(7) -0.007(7) 0.029(7)
C9A 0.044(9) 0.040(9) 0.052(7) 0.001(7) 0.001(7) 0.018(6)
C10A 0.045(9) 0.026(8) 0.047(6) 0.007(6) 0.002(6) 0.015(6)
C11A 0.027(8) 0.037(7) 0.055(7) -0.001(6) -0.001(5) 0.010(6)
C12A 0.048(8) 0.031(6) 0.028(7) 0.000(5) 0.004(5) 0.010(5)
C13A 0.061(10) 0.041(8) 0.046(9) -0.007(6) -0.014(7) 0.013(7)
C14A 0.063(10) 0.047(8) 0.042(9) -0.003(6) -0.023(7) 0.008(7)
C15A 0.045(8) 0.044(7) 0.022(7) 0.004(5) -0.001(5) 0.013(6)
C16A 0.039(7) 0.034(7) 0.035(6) 0.008(5) -0.004(6) 0.005(6)
C17A 0.036(7) 0.032(7) 0.034(7) 0.004(5) -0.004(6) 0.007(6)
C18A 0.041(8) 0.027(8) 0.041(7) 0.008(5) -0.011(6) 0.008(5)
C19A 0.046(9) 0.026(7) 0.048(8) 0.001(5) -0.005(6) 0.007(6)
C20A 0.036(8) 0.032(8) 0.037(6) 0.006(5) -0.006(6) 0.005(5)
C21A 0.040(8) 0.032(7) 0.039(6) 0.006(5) -0.004(6) 0.009(6)
C22A 0.042(9) 0.031(7) 0.044(7) 0.005(5) 0.003(7) 0.009(6)
C23A 0.034(8) 0.042(7) 0.039(7) -0.006(6) 0.003(6) 0.008(6)
C24A 0.042(9) 0.045(8) 0.036(6) 0.005(6) -0.003(6) 0.008(6)
C25A 0.048(6) 0.051(9) 0.037(6) 0.006(6) -0.008(6) 0.026(6)
C26A 0.091(6) 0.047(7) 0.048(6) 0.010(4) 0.020(5) 0.014(5)
C27A 0.091(6) 0.047(7) 0.048(6) 0.010(4) 0.020(5) 0.014(5)
C28A 0.091(6) 0.047(7) 0.048(6) 0.010(4) 0.020(5) 0.014(5)
C29A 0.064(8) 0.065(12) 0.046(9) -0.001(7) -0.022(6) 0.028(8)
C30A 0.066(8) 0.073(12) 0.028(8) 0.002(6) -0.004(6) 0.012(8)
C34A 0.161(6) 0.081(5) 0.100(4) 0.031(3) -0.044(5) 0.027(4)
C33A 0.161(6) 0.081(5) 0.100(4) 0.031(3) -0.044(5) 0.027(4)
C32A 0.161(6) 0.081(5) 0.100(4) 0.031(3) -0.044(5) 0.027(4)
C31A 0.161(6) 0.081(5) 0.100(4) 0.031(3) -0.044(5) 0.027(4)
C36A 0.161(6) 0.081(5) 0.100(4) 0.031(3) -0.044(5) 0.027(4)
C35A 0.161(6) 0.081(5) 0.100(4) 0.031(3) -0.044(5) 0.027(4)
C37A 0.032(8) 0.043(6) 0.039(7) 0.001(6) -0.008(5) 0.014(5)
C38A 0.104(7) 0.089(6) 0.078(6) 0.006(5) 0.044(5) -0.012(5)
C39A 0.130(9) 0.147(7) 0.099(8) -0.036(7) 0.055(6) 0.013(6)
C40A 0.150(9) 0.121(7) 0.118(9) -0.048(7) 0.031(6) 0.032(6)
C41A 0.128(8) 0.075(6) 0.116(7) -0.042(6) -0.003(5) 0.020(6)
C42A 0.066(6) 0.052(5) 0.084(6) -0.005(4) 0.002(4) -0.012(4)
C43A 0.049(6) 0.029(8) 0.036(6) 0.001(5) -0.013(5) 0.005(6)
C44A 0.051(6) 0.028(8) 0.052(8) -0.003(7) -0.014(6) 0.008(7)
C45A 0.052(7) 0.058(11) 0.058(8) -0.020(7) -0.026(7) 0.019(8)
C46A 0.091(8) 0.039(10) 0.047(8) -0.015(7) -0.039(7) 0.028(8)
C47A 0.099(8) 0.020(8) 0.048(8) 0.008(7) -0.018(7) 0.010(8)
C48A 0.067(7) 0.028(8) 0.033(7) -0.006(6) -0.004(6) 0.011(7)
C49A 0.043(6) 0.041(9) 0.065(10) 0.013(7) 0.006(6) 0.008(6)
C50A 0.038(8) 0.051(9) 0.042(7) 0.010(6) -0.006(6) -0.003(6)
C51A 0.026(7) 0.051(8) 0.055(8) -0.015(6) -0.004(6) 0.002(6)
C52 0.126(17) 0.161(19) 0.14(2) 0.027(19) -0.011(14) -0.010(15)
Cl3 0.136(10) 0.205(15) 0.141(10) 0.096(10) 0.024(8) 0.101(10)
Cl4 0.32(3) 0.30(3) 0.203(16) 0.001(16) 0.114(17) 0.04(2)
C53 0.32(3) 0.30(3) 0.203(16) 0.001(16) 0.114(17) 0.04(2)
F6A 0.067(13) 0.151(15) 0.18(3) 0.12(2) 0.019(14) 0.018(11)
F10B 0.161(6) 0.081(5) 0.100(4) 0.031(3) -0.044(5) 0.027(4)

loop_
_atom_type_symbol
_atom_type_description
_atom_type_scat_dispersion_real
_atom_type_scat_dispersion_imag
_atom_type_scat_source
C C 0.0033 0.0016 'International Tables Vol C Tables 4.2.6.8 and 6.1.1.4'
H H 0.0000 0.0000 'International Tables Vol C Tables 4.2.6.8 and 6.1.1.4'
Cl Cl 0.1484 0.1585 'International Tables Vol C Tables 4.2.6.8 and 6.1.1.4'
F F 0.0171 0.0103 'International Tables Vol C Tables 4.2.6.8 and 6.1.1.4'
N N 0.0061 0.0033 'International Tables Vol C Tables 4.2.6.8 and 6.1.1.4'
O O 0.0106 0.0060 'International Tables Vol C Tables 4.2.6.8 and 6.1.1.4'
Re Re -1.0185 7.2310 'International Tables Vol C Tables 4.2.6.8 and 6.1.1.4'

loop_
_geom_angle_atom_site_label_1
_geom_angle_atom_site_label_2
_geom_angle_atom_site_label_3
_geom_angle
C50 Re1 C51 86.4(6)
C50 Re1 C49 87.1(6)
C51 Re1 C49 86.0(6)
C50 Re1 O4 174.0(4)
C51 Re1 O4 97.4(5)
C49 Re1 O4 97.8(4)
C50 Re1 N3 93.1(5)
C51 Re1 N3 176.9(5)
C49 Re1 N3 97.0(5)
O4 Re1 N3 82.8(3)
C50 Re1 N4 94.8(5)
C51 Re1 N4 92.7(5)
C49 Re1 N4 177.6(5)
O4 Re1 N4 80.4(3)
N3 Re1 N4 84.3(4)
Re1 O4 H4B 113.3
Re1 O4 H4C 117.6
H4B O4 H4C 97.8
C5 N1 C2 110.9(10)
C5 N1 H1 124.6
C2 N1 H1 124.6
C7 N2 C10 108.5(10)
C12 N3 C15 106.8(10)
C12 N3 Re1 130.3(8)
C15 N3 Re1 118.7(8)
C17 N4 C20 108.0(10)
C17 N4 Re1 118.5(9)
C20 N4 Re1 129.2(8)
C24 N5 C21 108.8(10)
C2 C1 C24 129.6(12)
C2 C1 C25 116.7(11)
C24 C1 C25 113.7(12)
C1 C2 N1 129.7(11)
C1 C2 C3 126.0(12)
N1 C2 C3 104.1(11)
C4 C3 C2 110.2(12)
C4 C3 H3 124.9
C2 C3 H3 124.9
C3 C4 C5 109.5(11)
C3 C4 H4 125.3
C5 C4 H4 125.3
N1 C5 C6 128.1(11)
N1 C5 C4 105.3(11)
C6 C5 C4 126.5(11)
C5 C6 C7 136.1(11)
C5 C6 C31 112.1(10)
C7 C6 C31 111.8(10)
N2 C7 C8 107.7(11)
N2 C7 C6 128.0(11)
C8 C7 C6 124.3(11)
C9 C8 C7 108.5(11)
C9 C8 H8 125.7
C7 C8 H8 125.7
C8 C9 C10 108.7(12)
C8 C9 H9 125.7
C10 C9 H9 125.7
C11 C10 N2 129.7(11)
C11 C10 C9 123.5(12)
N2 C10 C9 106.6(10)
C10 C11 C12 135.3(12)
C10 C11 C37 114.1(10)
C12 C11 C37 110.4(10)
N3 C12 C11 131.6(11)
N3 C12 C13 108.0(10)
C11 C12 C13 120.4(11)
C14 C13 C12 109.2(12)
C14 C13 H13 125.4
C12 C13 H13 125.4
C13 C14 C15 106.1(11)
C13 C14 H14 127.0
C15 C14 H14 127.0
N3 C15 C16 126.5(12)
N3 C15 C14 110.0(10)
C16 C15 C14 123.5(12)
C17 C16 C15 125.9(12)
C17 C16 C43 116.9(11)
C15 C16 C43 117.2(12)
N4 C17 C16 125.8(12)
N4 C17 C18 107.7(11)
C16 C17 C18 126.0(12)
C19 C18 C17 106.9(12)
C19 C18 H18 126.6
C17 C18 H18 126.6
C18 C19 C20 109.5(13)
C18 C19 H19 125.2
C20 C19 H19 125.2
C21 C20 N4 125.3(11)
C21 C20 C19 126.8(13)
N4 C20 C19 107.8(11)
C20 C21 N5 124.7(12)
C20 C21 C22 127.6(12)
N5 C21 C22 107.4(11)
C23 C22 C21 106.5(12)
C23 C22 H22 126.8
C21 C22 H22 126.8
C22 C23 C24 110.3(12)
C22 C23 H23 124.9
C24 C23 H23 124.9
N5 C24 C23 106.9(11)
N5 C24 C1 125.0(12)
C23 C24 C1 128.0(13)
C26 C25 C30 113.2(14)
C26 C25 C1 121.7(14)
C30 C25 C1 125.0(14)
C25 C26 F1 118.5(14)
C25 C26 C27 123.2(17)
F1 C26 C27 118.2(16)
C28 C27 F2 122.1(17)
C28 C27 C26 119.7(18)
F2 C27 C26 118.2(18)
C27 C28 C29 120.1(17)
C27 C28 F3 118.0(18)
C29 C28 F3 122.0(18)
F4 C29 C28 119.7(16)
F4 C29 C30 119.9(16)
C28 C29 C30 120.4(17)
F5 C30 C29 119.4(15)
F5 C30 C25 117.1(13)
C29 C30 C25 123.3(16)
C32 C31 C36 117.5(11)
C32 C31 C6 121.0(11)
C36 C31 C6 121.5(11)
F6 C32 C33 118.5(12)
F6 C32 C31 119.3(11)
C33 C32 C31 122.1(12)
F7 C33 C34 119.3(12)
F7 C33 C32 120.6(12)
C34 C33 C32 120.1(13)
F8 C34 C33 121.2(13)
F8 C34 C35 119.1(13)
C33 C34 C35 119.6(12)
F9 C35 C36 121.5(13)
F9 C35 C34 118.8(12)
C36 C35 C34 119.7(13)
F10 C36 C35 118.9(12)
F10 C36 C31 120.0(11)
C35 C36 C31 121.0(13)
C42 C37 C38 114.4(13)
C42 C37 C11 123.7(13)
C38 C37 C11 121.9(12)
F11 C38 C39 119.0(13)
F11 C38 C37 118.3(12)
C39 C38 C37 122.7(14)
F12 C39 C40 121.0(15)
F12 C39 C38 119.4(14)
C40 C39 C38 119.5(16)
F13 C40 C41 120.3(15)
F13 C40 C39 119.4(16)
C41 C40 C39 120.2(16)
F14 C41 C40 121.4(15)
F14 C41 C42 118.8(16)
C40 C41 C42 119.8(17)
F15 C42 C41 118.9(15)
F15 C42 C37 117.8(13)
C41 C42 C37 123.3(16)
C44 C43 C48 117.9(15)
C44 C43 C16 121.8(14)
C48 C43 C16 120.1(16)
F16 C44 C45 123.9(19)
F16 C44 C43 117.2(14)
C45 C44 C43 118.8(18)
C46 C45 F17 121.1(19)
C46 C45 C44 122(2)
F17 C45 C44 116.5(19)
C45 C46 F18 120(2)
C45 C46 C47 121(2)
F18 C46 C47 119.1(19)
C48 C47 C46 123(2)
C48 C47 F19 115(2)
C46 C47 F19 122.0(17)
F20 C48 C47 124(2)
F20 C48 C43 118.7(16)
C47 C48 C43 117(2)
O1 C49 Re1 174.0(12)
O2 C50 Re1 176.1(12)
O3 C51 Re1 175.3(13)
C51A Re1A C50A 87.2(6)
C51A Re1A C49A 86.0(6)
C50A Re1A C49A 89.1(6)
C51A Re1A O4A 96.8(5)
C50A Re1A O4A 172.8(4)
C49A Re1A O4A 97.2(5)
C51A Re1A N4A 177.2(5)
C50A Re1A N4A 93.7(5)
C49A Re1A N4A 96.7(5)
O4A Re1A N4A 82.1(3)
C51A Re1A N5A 93.6(5)
C50A Re1A N5A 93.5(5)
C49A Re1A N5A 177.4(5)
O4A Re1A N5A 80.3(3)
N4A Re1A N5A 83.7(4)
Re1A O4A H4AA 111.6
Re1A O4A H4AB 109.9
H4AA O4A H4AB 103.0
C24A N1A C21A 110.9(11)
C24A N1A H1A 124.5
C21A N1A H1A 124.5
C5A N2A C2A 108.3(11)
C7A N3A C10A 110.5(10)
C12A N4A C15A 105.6(10)
C12A N4A Re1A 130.0(8)
C15A N4A Re1A 119.0(8)
C20A N5A C17A 108.3(10)
C20A N5A Re1A 127.2(8)
C17A N5A Re1A 120.4(8)
C24A C1A C2A 128.9(13)
C24A C1A C25A 113.8(12)
C2A C1A C25A 117.3(12)
N2A C2A C3A 106.3(12)
N2A C2A C1A 129.2(12)
C3A C2A C1A 124.5(13)
C4A C3A C2A 108.9(13)
C4A C3A H3A 125.6
C2A C3A H3A 125.6
C3A C4A C5A 109.2(12)
C3A C4A H4A 125.4
C5A C4A H4A 125.4
C4A C5A N2A 107.3(12)
C4A C5A C6A 124.8(13)
N2A C5A C6A 127.9(12)
C7A C6A C5A 133.5(13)
C7A C6A C31A 112.5(12)
C5A C6A C31A 114.0(12)
N3A C7A C6A 131.4(12)
N3A C7A C8A 105.9(12)
C6A C7A C8A 122.6(13)
C9A C8A C7A 109.0(12)
C9A C8A H8A 125.5
C7A C8A H8A 125.5
C8A C9A C10A 108.8(13)
C8A C9A H9A 125.6
C10A C9A H9A 125.6
C11A C10A N3A 130.1(12)
C11A C10A C9A 124.1(13)
N3A C10A C9A 105.7(11)
C10A C11A C12A 135.8(12)
C10A C11A C37A 111.9(11)
C12A C11A C37A 112.4(11)
N4A C12A C13A 108.9(11)
N4A C12A C11A 130.2(12)
C13A C12A C11A 120.9(12)
C14A C13A C12A 108.9(13)
C14A C13A H13A 125.6
C12A C13A H13A 125.6
C13A C14A C15A 105.5(12)
C13A C14A H14A 127.2
C15A C14A H14A 127.2
N4A C15A C14A 111.0(11)
N4A C15A C16A 127.2(12)
C14A C15A C16A 121.6(12)
C15A C16A C17A 125.6(12)
C15A C16A C43A 119.5(12)
C17A C16A C43A 114.8(11)
N5A C17A C16A 124.8(11)
N5A C17A C18A 108.0(11)
C16A C17A C18A 127.0(12)
C19A C18A C17A 107.9(11)
C19A C18A H18A 126.0
C17A C18A H18A 126.0
C18A C19A C20A 106.8(12)
C18A C19A H19A 126.6
C20A C19A H19A 126.6
N5A C20A C21A 127.7(11)
N5A C20A C19A 108.9(11)
C21A C20A C19A 123.3(12)
C22A C21A C20A 130.7(12)
C22A C21A N1A 106.2(11)
C20A C21A N1A 122.7(12)
C23A C22A C21A 107.9(12)
C23A C22A H22A 126.1
C21A C22A H22A 126.1
C22A C23A C24A 109.3(12)
C22A C23A H23A 125.4
C24A C23A H23A 125.4
N1A C24A C23A 105.6(11)
N1A C24A C1A 126.7(13)
C23A C24A C1A 127.7(13)
C30A C25A C26A 114.8(14)
C30A C25A C1A 125.0(14)
C26A C25A C1A 120.2(14)
F1A C26A C25A 121.1(14)
F1A C26A C27A 117.3(15)
C25A C26A C27A 121.3(17)
C28A C27A F2A 122.4(15)
C28A C27A C26A 119.8(17)
F2A C27A C26A 117.8(16)
F3A C28A C27A 117.7(16)
F3A C28A C29A 122.6(17)
C27A C28A C29A 119.7(16)
F4A C29A C28A 119.2(16)
F4A C29A C30A 121.8(16)
C28A C29A C30A 118.9(17)
F5A C30A C25A 117.2(14)
F5A C30A C29A 117.6(15)
C25A C30A C29A 125.2(16)
F8B C34A C33A 141.0(15)
F8B C34A C35A 99.0(15)
C33A C34A C35A 120.0
C33A C34A F8A 97.6(14)
C35A C34A F8A 142.4(14)
F7B C33A C32A 140.0(17)
F7B C33A C34A 98.9(17)
C32A C33A C34A 120.0
C32A C33A F7A 106.2(15)
C34A C33A F7A 129.4(14)
F6B C32A C33A 113.7(19)
F6B C32A C31A 123.0(19)
C33A C32A C31A 120.0
C33A C32A F6A 122.0(13)
C31A C32A F6A 114.9(13)
C36A C31A C32A 120.0
C36A C31A C6A 117.9(12)
C32A C31A C6A 122.1(11)
F10B C36A C31A 128.9(17)
F10B C36A C35A 110.7(16)
C31A C36A C35A 120.0
C31A C36A F10A 115.2(12)
C35A C36A F10A 123.4(12)
C36A C35A C34A 120.0
C36A C35A F9A 114.3(11)
C34A C35A F9A 124.4(10)
C38A C37A C42A 115.6(16)
C38A C37A C11A 120.6(14)
C42A C37A C11A 123.6(14)
C39A C38A C37A 125(2)
C39A C38A F11A 115.7(18)
C37A C38A F11A 119.5(17)
C40A C39A C38A 118(2)
C40A C39A F12A 120(2)
C38A C39A F12A 122(2)
C39A C40A C41A 119(2)
C39A C40A F13A 120(2)
C41A C40A F13A 121(2)
C42A C41A C40A 121(2)
C42A C41A F14A 120(2)
C40A C41A F14A 119(2)
F15A C42A C41A 118.6(18)
F15A C42A C37A 120.4(15)
C41A C42A C37A 121.0(19)
C44A C43A C48A 115.2(13)
C44A C43A C16A 122.8(13)
C48A C43A C16A 121.8(13)
C45A C44A F16A 115.4(14)
C45A C44A C43A 124.3(15)
F16A C44A C43A 120.2(12)
F17A C45A C44A 123.6(16)
F17A C45A C46A 117.4(14)
C44A C45A C46A 119.0(16)
F18A C46A C45A 122.9(17)
F18A C46A C47A 118.1(17)
C45A C46A C47A 118.9(15)
C48A C47A F19A 117.8(16)
C48A C47A C46A 120.9(16)
F19A C47A C46A 120.9(15)
F20A C48A C47A 120.5(14)
F20A C48A C43A 118.0(12)
C47A C48A C43A 121.4(15)
O1A C49A Re1A 173.5(13)
O2A C50A Re1A 178.9(13)
O3A C51A Re1A 172.5(13)
Cl1 C52 Cl2 113.3(14)
Cl1 C52 H52A 108.9
Cl2 C52 H52A 108.9
Cl1 C52 H52B 108.9
Cl2 C52 H52B 108.9
H52A C52 H52B 107.7
Cl3 C53 Cl4 110.84(10)
Cl3 C53 H53A 109.5
Cl4 C53 H53A 109.5
Cl3 C53 H53B 109.5
Cl4 C53 H53B 109.5
H53A C53 H53B 108.1

loop_
_geom_bond_atom_site_label_1
_geom_bond_atom_site_label_2
_geom_bond_distance
Re1 C50 1.869(14)
Re1 C51 1.914(15)
Re1 C49 1.945(14)
Re1 O4 2.143(8)
Re1 N3 2.200(10)
Re1 N4 2.202(10)
F1 C26 1.372(17)
F2 C27 1.379(19)
F3 C28 1.346(16)
F4 C29 1.326(17)
F5 C30 1.337(16)
F6 C32 1.355(13)
F7 C33 1.342(14)
F8 C34 1.338(13)
F9 C35 1.327(14)
F10 C36 1.321(14)
F11 C38 1.330(14)
F12 C39 1.340(17)
F13 C40 1.343(16)
F14 C41 1.343(17)
F15 C42 1.337(17)
F16 C44 1.310(17)
F17 C45 1.33(2)
F18 C46 1.356(18)
F19 C47 1.39(2)
F20 C48 1.29(2)
O1 C49 1.136(14)
O2 C50 1.154(14)
O3 C51 1.151(14)
O4 H4B 0.9843
O4 H4C 1.0052
N1 C5 1.385(14)
N1 C2 1.391(15)
N1 H1 0.8800
N2 C7 1.383(14)
N2 C10 1.391(14)
N3 C12 1.351(14)
N3 C15 1.386(14)
N4 C17 1.361(14)
N4 C20 1.389(15)
N5 C24 1.363(15)
N5 C21 1.385(14)
C1 C2 1.375(17)
C1 C24 1.424(16)
C1 C25 1.490(17)
C2 C3 1.434(16)
C3 C4 1.316(16)
C3 H3 0.9500
C4 C5 1.420(16)
C4 H4 0.9500
C5 C6 1.396(16)
C6 C7 1.432(16)
C6 C31 1.531(15)
C7 C8 1.421(16)
C8 C9 1.339(16)
C8 H8 0.9500
C9 C10 1.436(15)
C9 H9 0.9500
C10 C11 1.379(15)
C11 C12 1.431(15)
C11 C37 1.496(16)
C12 C13 1.449(16)
C13 C14 1.326(15)
C13 H13 0.9500
C14 C15 1.425(16)
C14 H14 0.9500
C15 C16 1.421(16)
C16 C17 1.391(17)
C16 C43 1.493(17)
C17 C18 1.466(17)
C18 C19 1.325(17)
C18 H18 0.9500
C19 C20 1.415(16)
C19 H19 0.9500
C20 C21 1.356(16)
C21 C22 1.416(17)
C22 C23 1.349(17)
C22 H22 0.9500
C23 C24 1.394(16)
C23 H23 0.9500
C25 C26 1.370(19)
C25 C30 1.389(19)
C26 C27 1.39(2)
C27 C28 1.32(2)
C28 C29 1.33(2)
C29 C30 1.355(19)
C31 C32 1.361(16)
C31 C36 1.375(16)
C32 C33 1.360(16)
C33 C34 1.346(17)
C34 C35 1.378(18)
C35 C36 1.368(17)
C37 C42 1.396(18)
C37 C38 1.404(17)
C38 C39 1.371(18)
C39 C40 1.366(19)
C40 C41 1.36(2)
C41 C42 1.361(19)
C43 C44 1.41(2)
C43 C48 1.46(2)
C44 C45 1.36(2)
C45 C46 1.29(2)
C46 C47 1.36(3)
C47 C48 1.34(2)
Re1A C51A 1.885(14)
Re1A C50A 1.887(14)
Re1A C49A 1.950(15)
Re1A O4A 2.144(8)
Re1A N4A 2.195(10)
Re1A N5A 2.205(9)
Cl1 C52 1.64(2)
Cl2 C52 1.74(2)
F1A C26A 1.358(17)
F2A C27A 1.363(17)
F3A C28A 1.331(16)
F4A C29A 1.318(17)
F5A C30A 1.312(16)
F6B C32A 1.13(3)
F7A C33A 1.56(3)
F7B C33A 1.14(3)
F8A C34A 1.39(2)
F8B C34A 1.36(2)
F9A C35A 1.457(15)
F10A C36A 1.59(3)
F11A C38A 1.37(2)
F12A C39A 1.36(2)
F13A C40A 1.37(2)
F14A C41A 1.38(2)
F15A C42A 1.332(17)
F16A C44A 1.360(15)
F17A C45A 1.330(16)
F18A C46A 1.330(15)
F19A C47A 1.358(17)
F20A C48A 1.340(15)
O1A C49A 1.122(14)
O2A C50A 1.164(14)
O3A C51A 1.155(14)
O4A H4AA 0.8935
O4A H4AB 0.8918
N1A C24A 1.357(15)
N1A C21A 1.384(14)
N1A H1A 0.8800
N2A C5A 1.382(15)
N2A C2A 1.383(15)
N3A C7A 1.376(15)
N3A C10A 1.385(15)
N4A C12A 1.364(14)
N4A C15A 1.377(14)
N5A C20A 1.352(14)
N5A C17A 1.368(14)
C1A C24A 1.401(17)
C1A C2A 1.410(17)
C1A C25A 1.462(18)
C2A C3A 1.387(17)
C3A C4A 1.343(17)
C3A H3A 0.9500
C4A C5A 1.363(17)
C4A H4A 0.9500
C5A C6A 1.408(18)
C6A C7A 1.400(18)
C6A C31A 1.497(15)
C7A C8A 1.418(17)
C8A C9A 1.348(17)
C8A H8A 0.9500
C9A C10A 1.420(16)
C9A H9A 0.9500
C10A C11A 1.384(17)
C11A C12A 1.444(16)
C11A C37A 1.499(17)
C12A C13A 1.410(17)
C13A C14A 1.351(17)
C13A H13A 0.9500
C14A C15A 1.402(17)
C14A H14A 0.9500
C15A C16A 1.407(16)
C16A C17A 1.410(17)
C16A C43A 1.474(16)
C17A C18A 1.434(16)
C18A C19A 1.347(16)
C18A H18A 0.9500
C19A C20A 1.440(16)
C19A H19A 0.9500
C20A C21A 1.384(16)
C21A C22A 1.383(16)
C22A C23A 1.372(16)
C22A H22A 0.9500
C23A C24A 1.395(17)
C23A H23A 0.9500
C25A C30A 1.342(19)
C25A C26A 1.390(19)
C26A C27A 1.43(2)
C27A C28A 1.34(2)
C28A C29A 1.36(2)
C29A C30A 1.392(19)
C34A C33A 1.3900
C34A C35A 1.3900
C33A C32A 1.3900
C32A C31A 1.3900
C32A F6A 1.50(3)
C31A C36A 1.3900
C36A F10B 1.18(3)
C36A C35A 1.3900
C37A C38A 1.35(2)
C37A C42A 1.352(19)
C38A C39A 1.34(2)
C39A C40A 1.33(3)
C40A C41A 1.36(3)
C41A C42A 1.33(2)
C43A C44A 1.371(18)
C43A C48A 1.387(18)
C44A C45A 1.355(18)
C45A C46A 1.36(2)
C46A C47A 1.38(2)
C47A C48A 1.355(18)
C52 H52A 0.9900
C52 H52B 0.9900
Cl3 C53 1.7000(11)
Cl4 C53 1.7001(11)
C53 H53A 0.9900
C53 H53B 0.9900
